data_2312072
loop_
_publ_author_name
'Banna, Md Hasan Al'
'Howlader, Md Belayet Hossain'
'Miyatake, Ryuta'
'Sheikh, Md Chanmiya'
'Ansary, Md Rezaul Haque'
'Zangrando, Ennio'

_publ_section_title
;
 Crystal structures of 4-[(4-methyl-benz-yl)-oxy]benzohydrazide and its
 <i>N</i>'-[(thio-phen-2-yl)-methyl-idene]- derivative.
;
_journal_coeditor_code WM5671
_journal_issue 'Pt 3'
_journal_name_full 'Acta crystallographica. Section E, Crystallographic communications'
_journal_page_first 207
_journal_page_last 211
_journal_paper_doi 10.1107/S2056989023001354
_journal_volume 79
_journal_year 2023
_chemical_formula_iupac 'C15 H16 N2 O2'
_chemical_formula_moiety 'C15 H16 N2 O2'
_chemical_formula_sum 'C15 H16 N2 O2'
_chemical_formula_weight 256.30
_chemical_name_systematic
;
4-[(4-Methylbenzyl)oxy]benzohydrazide
;
_space_group_crystal_system monoclinic
_space_group_IT_number 14
_space_group_name_Hall '-P 2ybc'
_space_group_name_H-M_alt 'P 1 21/c 1'
_atom_sites_solution_hydrogens mixed
_audit_creation_method SHELXL-2019/2
_cell_angle_alpha 90
_cell_angle_beta 97.471(7)
_cell_angle_gamma 90
_cell_formula_units_Z 4
_cell_length_a 30.7086(14)
_cell_length_b 5.2471(3)
_cell_length_c 8.0359(4)
_cell_measurement_reflns_used 8347
_cell_measurement_temperature 173(2)
_cell_measurement_theta_max 27.43
_cell_measurement_theta_min 2.00
_cell_volume 1283.84(12)
_computing_cell_refinement
;
RAPID-AUTO (Rigaku, 2018)
;
_computing_data_collection
;
RAPID-AUTO (Rigaku, 2018)
;
_computing_data_reduction
;
RAPID-AUTO (Rigaku, 2018)
;
_computing_molecular_graphics
;
DIAMOND (Brandenburg, 1999)
;
_computing_publication_material
;
WinGX publication routines (Farrugia, 2012)
;
_computing_structure_refinement
;
<i>SHELXL2019/2</i> (Sheldrick, 2015b)
;
_computing_structure_solution
;
<i>SHELXT2018/2</i> (Sheldrick, 2015a)
;
_diffrn_ambient_temperature 173(2)
_diffrn_detector_area_resol_mean 10.000
_diffrn_measured_fraction_theta_full 0.980
_diffrn_measured_fraction_theta_max 0.981
_diffrn_measurement_device_type 'Rigaku R-AXIS RAPID'
_diffrn_measurement_method \w
_diffrn_radiation_type MoK\a
_diffrn_radiation_wavelength 0.71075
_diffrn_reflns_av_R_equivalents 0.0239
_diffrn_reflns_av_unetI/netI 0.0304
_diffrn_reflns_limit_h_max 39
_diffrn_reflns_limit_h_min -39
_diffrn_reflns_limit_k_max 6
_diffrn_reflns_limit_k_min -6
_diffrn_reflns_limit_l_max 10
_diffrn_reflns_limit_l_min -7
_diffrn_reflns_number 9727
_diffrn_reflns_theta_full 25.242
_diffrn_reflns_theta_max 27.437
_diffrn_reflns_theta_min 2.676
_exptl_absorpt_coefficient_mu 0.089
_exptl_absorpt_correction_T_max 0.988
_exptl_absorpt_correction_T_min 0.739
_exptl_absorpt_correction_type multi-scan
_exptl_absorpt_process_details
;
(ABSCOR; Higashi, 1995)
;
_exptl_crystal_colour colorless
_exptl_crystal_density_diffrn 1.326
_exptl_crystal_description prism
_exptl_crystal_F_000 544
_exptl_crystal_size_max 0.170
_exptl_crystal_size_mid 0.160
_exptl_crystal_size_min 0.130
_refine_diff_density_max 0.364
_refine_diff_density_min -0.251
_refine_ls_extinction_method none
_refine_ls_goodness_of_fit_ref 1.043
_refine_ls_hydrogen_treatment mixed
_refine_ls_matrix_type full
_refine_ls_number_parameters 182
_refine_ls_number_reflns 2889
_refine_ls_number_restraints 0
_refine_ls_restrained_S_all 1.043
_refine_ls_R_factor_all 0.0498
_refine_ls_R_factor_gt 0.0440
_refine_ls_shift/su_max 0.001
_refine_ls_shift/su_mean 0.000
_refine_ls_structure_factor_coef Fsqd
_refine_ls_weighting_details 'w=1/[\s^2^(Fo^2^)+(0.0685P)^2^+0.4370P] where P=(Fo^2^+2Fc^2^)/3'
_refine_ls_weighting_scheme calc
_refine_ls_wR_factor_gt 0.1217
_refine_ls_wR_factor_ref 0.1261
_reflns_number_gt 2515
_reflns_number_total 2889
_reflns_threshold_expression 'I > 2\s(I)'
_cod_data_source_file wm5671sup1.cif
_cod_data_source_block I
_cod_original_cell_volume 1283.85(11)
_cod_original_sg_symbol_H-M 'P 21/c'
_cod_database_code 2312072
_shelx_space_group_comment
;
The symmetry employed for this shelxl refinement is uniquely defined
by the following loop, which should always be used as a source of
symmetry information in preference to the above space-group names.
They are only intended as comments.
;
_shelx_estimated_absorpt_t_min 0.985
_shelx_estimated_absorpt_t_max 0.988

loop_
_space_group_symop_operation_xyz
'x, y, z'
'-x, y+1/2, -z+1/2'
'-x, -y, -z'
'x, -y-1/2, z-1/2'

loop_
_atom_site_type_symbol
_atom_site_label
_atom_site_fract_x
_atom_site_fract_y
_atom_site_fract_z
_atom_site_U_iso_or_equiv
_atom_site_adp_type
_atom_site_calc_flag
_atom_site_occupancy
_atom_site_disorder_assembly
_atom_site_disorder_group
O O1 0.76070(3) 0.52411(17) 0.25819(12) 0.0286(2) Uani d 1 . .
O O2 0.56320(3) 0.27730(17) -0.03945(13) 0.0313(2) Uani d 1 . .
N N1 0.56104(3) 0.7071(2) -0.06599(15) 0.0269(3) Uani d 1 . .
H H1 0.5729(5) 0.857(3) -0.046(2) 0.032 Uiso d 1 . .
N N2 0.51729(4) 0.7187(2) -0.14851(18) 0.0314(3) Uani d 1 . .
H H2a 0.4990(6) 0.724(3) -0.072(3) 0.038 Uiso d 1 . .
H H2b 0.5119(6) 0.568(4) -0.212(2) 0.038 Uiso d 1 . .
C C1 0.95555(5) 0.6618(4) 0.6481(2) 0.0471(4) Uani d 1 . .
H H1A 0.970910 0.734626 0.559722 0.057 Uiso calc 1 . .
H H1B 0.972202 0.515957 0.699105 0.057 Uiso calc 1 . .
H H1C 0.952889 0.791252 0.734154 0.057 Uiso calc 1 . .
C C2 0.91027(4) 0.5748(3) 0.57322(17) 0.0316(3) Uani d 1 . .
C C3 0.87328(5) 0.7144(3) 0.60247(18) 0.0317(3) Uani d 1 . .
H H3 0.876869 0.864907 0.668564 0.038 Uiso calc 1 . .
C C4 0.83138(4) 0.6368(3) 0.53651(18) 0.0295(3) Uani d 1 . .
H H4 0.806674 0.735051 0.557333 0.035 Uiso calc 1 . .
C C5 0.82520(4) 0.4160(2) 0.44003(16) 0.0253(3) Uani d 1 . .
C C6 0.86196(5) 0.2773(3) 0.40966(18) 0.0311(3) Uani d 1 . .
H H6 0.858381 0.127510 0.342843 0.037 Uiso calc 1 . .
C C7 0.90393(4) 0.3557(3) 0.47622(19) 0.0343(3) Uani d 1 . .
H H7 0.928632 0.257732 0.454939 0.041 Uiso calc 1 . .
C C8 0.77962(4) 0.3300(2) 0.37186(17) 0.0271(3) Uani d 1 . .
H H8A 0.780838 0.165724 0.312103 0.032 Uiso calc 1 . .
H H8B 0.761665 0.306844 0.464516 0.032 Uiso calc 1 . .
C C9 0.71691(4) 0.5041(2) 0.19621(15) 0.0225(3) Uani d 1 . .
C C10 0.70076(4) 0.6971(2) 0.08495(17) 0.0249(3) Uani d 1 . .
H H10 0.719868 0.827904 0.056518 0.030 Uiso calc 1 . .
C C11 0.65699(4) 0.6983(2) 0.01604(16) 0.0244(3) Uani d 1 . .
H H11 0.646167 0.830898 -0.058621 0.029 Uiso calc 1 . .
C C12 0.62868(4) 0.5054(2) 0.05582(15) 0.0216(3) Uani d 1 . .
C C13 0.64525(4) 0.3131(2) 0.16527(16) 0.0234(3) Uani d 1 . .
H H13 0.626219 0.180748 0.191960 0.028 Uiso calc 1 . .
C C14 0.68913(4) 0.3099(2) 0.23678(16) 0.0239(3) Uani d 1 . .
H H14 0.699909 0.177669 0.311821 0.029 Uiso calc 1 . .
C C15 0.58137(4) 0.4879(2) -0.01986(16) 0.0232(3) Uani d 1 . .

loop_
_atom_site_aniso_label
_atom_site_aniso_U_11
_atom_site_aniso_U_22
_atom_site_aniso_U_33
_atom_site_aniso_U_12
_atom_site_aniso_U_13
_atom_site_aniso_U_23
O1 0.0213(4) 0.0294(5) 0.0335(5) -0.0023(3) -0.0020(4) 0.0092(4)
O2 0.0258(5) 0.0205(5) 0.0454(6) -0.0024(3) -0.0031(4) -0.0008(4)
N1 0.0224(5) 0.0201(5) 0.0363(6) -0.0013(4) -0.0040(4) 0.0005(4)
N2 0.0222(5) 0.0246(6) 0.0448(7) 0.0003(4) -0.0063(5) 0.0026(5)
C1 0.0287(7) 0.0612(11) 0.0487(10) -0.0065(7) -0.0055(6) 0.0012(8)
C2 0.0262(6) 0.0368(7) 0.0303(7) -0.0019(5) -0.0021(5) 0.0065(6)
C3 0.0335(7) 0.0293(7) 0.0314(7) -0.0032(5) 0.0005(5) -0.0024(5)
C4 0.0266(6) 0.0286(6) 0.0330(7) 0.0036(5) 0.0032(5) -0.0013(5)
C5 0.0240(6) 0.0260(6) 0.0250(6) 0.0006(5) 0.0002(5) 0.0045(5)
C6 0.0307(7) 0.0278(6) 0.0339(7) 0.0043(5) 0.0005(5) -0.0019(5)
C7 0.0249(6) 0.0393(7) 0.0384(8) 0.0078(6) 0.0028(5) 0.0020(6)
C8 0.0252(6) 0.0256(6) 0.0291(6) 0.0003(5) -0.0014(5) 0.0048(5)
C9 0.0216(5) 0.0228(6) 0.0228(6) 0.0004(4) 0.0016(4) -0.0014(4)
C10 0.0242(6) 0.0215(6) 0.0290(7) -0.0036(4) 0.0031(5) 0.0030(5)
C11 0.0259(6) 0.0200(6) 0.0268(6) 0.0011(5) 0.0019(5) 0.0035(4)
C12 0.0217(6) 0.0191(5) 0.0237(6) 0.0009(4) 0.0018(4) -0.0030(4)
C13 0.0239(6) 0.0196(5) 0.0266(6) -0.0025(4) 0.0030(5) 0.0006(4)
C14 0.0259(6) 0.0204(6) 0.0250(6) 0.0009(4) 0.0015(5) 0.0025(4)
C15 0.0235(6) 0.0215(6) 0.0242(6) -0.0002(4) 0.0017(5) -0.0007(4)

loop_
_atom_type_symbol
_atom_type_description
_atom_type_scat_dispersion_real
_atom_type_scat_dispersion_imag
_atom_type_scat_source
C C 0.0033 0.0016 'International Tables Vol C Tables 4.2.6.8 and 6.1.1.4'
H H 0.0000 0.0000 'International Tables Vol C Tables 4.2.6.8 and 6.1.1.4'
N N 0.0061 0.0033 'International Tables Vol C Tables 4.2.6.8 and 6.1.1.4'
O O 0.0106 0.0060 'International Tables Vol C Tables 4.2.6.8 and 6.1.1.4'

loop_
_geom_angle_atom_site_label_1
_geom_angle_atom_site_label_2
_geom_angle_atom_site_label_3
_geom_angle_site_symmetry_1
_geom_angle_site_symmetry_3
_geom_angle
_geom_angle_publ_flag
C9 O1 C8 . . 118.08(9) ?
C15 N1 N2 . . 123.03(10) ?
C15 N1 H1 . . 123.6(11) ?
N2 N1 H1 . . 113.3(11) ?
N1 N2 H2A . . 108.9(12) ?
N1 N2 H2B . . 107.8(10) ?
H2A N2 H2B . . 108.7(16) ?
C2 C1 H1A . . 109.5 ?
C2 C1 H1B . . 109.5 ?
H1A C1 H1B . . 109.5 ?
C2 C1 H1C . . 109.5 ?
H1A C1 H1C . . 109.5 ?
H1B C1 H1C . . 109.5 ?
C7 C2 C3 . . 118.10(12) ?
C7 C2 C1 . . 121.88(13) ?
C3 C2 C1 . . 120.02(14) ?
C4 C3 C2 . . 121.04(13) ?
C4 C3 H3 . . 119.5 ?
C2 C3 H3 . . 119.5 ?
C3 C4 C5 . . 120.61(12) ?
C3 C4 H4 . . 119.7 ?
C5 C4 H4 . . 119.7 ?
C6 C5 C4 . . 118.54(12) ?
C6 C5 C8 . . 121.12(12) ?
C4 C5 C8 . . 120.33(11) ?
C5 C6 C7 . . 120.65(13) ?
C5 C6 H6 . . 119.7 ?
C7 C6 H6 . . 119.7 ?
C2 C7 C6 . . 121.05(12) ?
C2 C7 H7 . . 119.5 ?
C6 C7 H7 . . 119.5 ?
O1 C8 C5 . . 107.39(10) ?
O1 C8 H8A . . 110.2 ?
C5 C8 H8A . . 110.2 ?
O1 C8 H8B . . 110.2 ?
C5 C8 H8B . . 110.2 ?
H8A C8 H8B . . 108.5 ?
O1 C9 C14 . . 124.75(11) ?
O1 C9 C10 . . 115.14(10) ?
C14 C9 C10 . . 120.11(11) ?
C11 C10 C9 . . 120.26(11) ?
C11 C10 H10 . . 119.9 ?
C9 C10 H10 . . 119.9 ?
C10 C11 C12 . . 120.33(11) ?
C10 C11 H11 . . 119.8 ?
C12 C11 H11 . . 119.8 ?
C13 C12 C11 . . 118.86(11) ?
C13 C12 C15 . . 117.80(10) ?
C11 C12 C15 . . 123.28(11) ?
C12 C13 C14 . . 121.59(11) ?
C12 C13 H13 . . 119.2 ?
C14 C13 H13 . . 119.2 ?
C13 C14 C9 . . 118.85(11) ?
C13 C14 H14 . . 120.6 ?
C9 C14 H14 . . 120.6 ?
O2 C15 N1 . . 123.06(11) ?
O2 C15 C12 . . 120.11(10) ?
N1 C15 C12 . . 116.83(10) ?

loop_
_geom_bond_atom_site_label_1
_geom_bond_atom_site_label_2
_geom_bond_site_symmetry_2
_geom_bond_distance
_geom_bond_publ_flag
O1 C9 . 1.3758(14) ?
O1 C8 . 1.4391(15) ?
O2 C15 . 1.2388(15) ?
N1 C15 . 1.3380(15) ?
N1 N2 . 1.4200(15) ?
N1 H1 . 0.872(18) ?
N2 H2A . 0.88(2) ?
N2 H2B . 0.94(2) ?
C1 C2 . 1.5123(19) ?
C1 H1A . 0.9800 ?
C1 H1B . 0.9800 ?
C1 H1C . 0.9800 ?
C2 C7 . 1.388(2) ?
C2 C3 . 1.397(2) ?
C3 C4 . 1.3876(18) ?
C3 H3 . 0.9500 ?
C4 C5 . 1.3930(18) ?
C4 H4 . 0.9500 ?
C5 C6 . 1.3913(18) ?
C5 C8 . 1.5043(17) ?
C6 C7 . 1.3918(19) ?
C6 H6 . 0.9500 ?
C7 H7 . 0.9500 ?
C8 H8A . 0.9900 ?
C8 H8B . 0.9900 ?
C9 C14 . 1.3945(17) ?
C9 C10 . 1.3986(17) ?
C10 C11 . 1.3853(17) ?
C10 H10 . 0.9500 ?
C11 C12 . 1.3982(16) ?
C11 H11 . 0.9500 ?
C12 C13 . 1.3908(17) ?
C12 C15 . 1.5031(16) ?
C13 C14 . 1.3946(16) ?
C13 H13 . 0.9500 ?
C14 H14 . 0.9500 ?

loop_
_geom_hbond_atom_site_label_D
_geom_hbond_atom_site_label_H
_geom_hbond_atom_site_label_A
_geom_hbond_site_symmetry_A
_geom_hbond_distance_DH
_geom_hbond_distance_HA
_geom_hbond_distance_DA
_geom_hbond_angle_DHA
_geom_hbond_publ_flag
N1 H1 O2 1_565 0.872(18) 2.228(18) 2.9994(14) 147.3(14) yes
N2 H2A O2 3_665 0.88(2) 2.21(2) 3.0598(17) 160.0(17) yes
N2 H2B N2 2_644 0.94(2) 2.27(2) 3.1970(14) 166.7(14) yes
C3 H3 Cg1 4_576 0.95 2.86 3.6085(16) 136 yes
C6 H6 Cg1 4_565 0.95 2.83 3.5688(16) 135 yes
C11 H11 Cg2 4_575 0.95 2.90 3.5918(13) 131 yes
C14 H14 Cg2 4_566 0.95 2.92 3.6262(13) 132 yes

loop_
_geom_torsion_atom_site_label_1
_geom_torsion_atom_site_label_2
_geom_torsion_atom_site_label_3
_geom_torsion_atom_site_label_4
_geom_torsion_site_symmetry_1
_geom_torsion_site_symmetry_2
_geom_torsion_site_symmetry_3
_geom_torsion_site_symmetry_4
_geom_torsion
_geom_torsion_publ_flag
C7 C2 C3 C4 . . . . 0.0(2) ?
C1 C2 C3 C4 . . . . -179.31(14) ?
C2 C3 C4 C5 . . . . 0.4(2) ?
C3 C4 C5 C6 . . . . -0.8(2) ?
C3 C4 C5 C8 . . . . 178.74(12) ?
C4 C5 C6 C7 . . . . 0.9(2) ?
C8 C5 C6 C7 . . . . -178.67(13) ?
C3 C2 C7 C6 . . . . 0.1(2) ?
C1 C2 C7 C6 . . . . 179.37(14) ?
C5 C6 C7 C2 . . . . -0.5(2) ?
C9 O1 C8 C5 . . . . -171.75(10) ?
C6 C5 C8 O1 . . . . -117.28(13) ?
C4 C5 C8 O1 . . . . 63.20(16) ?
C8 O1 C9 C14 . . . . 0.69(18) ?
C8 O1 C9 C10 . . . . -179.27(11) ?
O1 C9 C10 C11 . . . . -179.25(11) ?
C14 C9 C10 C11 . . . . 0.79(19) ?
C9 C10 C11 C12 . . . . -0.60(19) ?
C10 C11 C12 C13 . . . . -0.06(18) ?
C10 C11 C12 C15 . . . . -177.22(11) ?
C11 C12 C13 C14 . . . . 0.55(18) ?
C15 C12 C13 C14 . . . . 177.86(11) ?
C12 C13 C14 C9 . . . . -0.36(18) ?
O1 C9 C14 C13 . . . . 179.74(11) ?
C10 C9 C14 C13 . . . . -0.31(18) ?
N2 N1 C15 O2 . . . . -2.9(2) ?
N2 N1 C15 C12 . . . . 175.97(12) ?
C13 C12 C15 O2 . . . . -27.44(17) ?
C11 C12 C15 O2 . . . . 149.75(13) ?
C13 C12 C15 N1 . . . . 153.70(12) ?
C11 C12 C15 N1 . . . . -29.12(17) ?

_cod_database_fobs_code 2312072
